data_2216054
loop_
_publ_author_name
'Kaliyaperumal Thanigaimani'
'Packianathan Thomas Muthiah'
'Daniel E. Lynch'

_publ_section_title
;
 Hydrogen-bonding patterns in 2-amino-4,6-dimethoxypyrimidine--phthalic
 acid (1/1)
;
_journal_coeditor_code LW2035
_journal_issue 11
_journal_name_full 'Acta Crystallographica Section E'
_journal_page_first o4212
_journal_page_last o4212
_journal_paper_doi 10.1107/S1600536807047447
_journal_volume 63
_journal_year 2007
_chemical_formula_iupac 'C6 H9 N3 O2, C8 H6 O4'
_chemical_formula_moiety 'C6 H9 N3 O2, C8 H6 O4'
_chemical_formula_sum 'C14 H15 N3 O6'
_chemical_formula_weight 321.29
_chemical_name_common '2-amino-4,6-dimethoxy pyrimidine phthalic acid'
_chemical_name_systematic
;
2-amino-4,6-dimethoxypyrimidine--phthalic acid (1/1)
;
_space_group_IT_number 14
_symmetry_cell_setting monoclinic
_symmetry_space_group_name_Hall '-P 2ybc'
_symmetry_space_group_name_H-M 'P 1 21/c 1'
_atom_sites_solution_hydrogens geom
_atom_sites_solution_primary direct
_atom_sites_solution_secondary difmap
_cell_angle_alpha 90
_cell_angle_beta 90.776(2)
_cell_angle_gamma 90
_cell_formula_units_Z 4
_cell_length_a 11.2175(3)
_cell_length_b 7.3323(2)
_cell_length_c 17.7651(4)
_cell_measurement_reflns_used 25
_cell_measurement_temperature 120
_cell_measurement_theta_max 27.5
_cell_measurement_theta_min 2.9
_cell_volume 1461.05(6)
_computing_cell_refinement 'DENZO (Otwinowski & Minor, 1997) and COLLECT (Hooft, 1998)'
_computing_data_collection 'DENZO (Otwinowski & Minor, 1997) and COLLECT (Hooft, 1998)'
_computing_data_reduction 'DENZO (Otwinowski & Minor, 1997) and COLLECT (Hooft, 1998)'
_computing_molecular_graphics 'PLATON (Spek, 2003)'
_computing_publication_material 'PLATON (Spek, 2003)'
_computing_structure_refinement 'SHELXL97 (Sheldrick, 1997)'
_computing_structure_solution 'SHELXS97 (Sheldrick, 1997)'
_diffrn_ambient_temperature 120
_diffrn_measured_fraction_theta_full 0.990
_diffrn_measured_fraction_theta_max 0.990
_diffrn_measurement_device_type 'Bruker--Nonius KappaCCD area-detector'
_diffrn_measurement_method '\f and \w'
_diffrn_radiation_monochromator graphite
_diffrn_radiation_source 'Bruker--Nonius FR591 rotating anode'
_diffrn_radiation_type MoK\a
_diffrn_radiation_wavelength 0.71073
_diffrn_reflns_av_R_equivalents 0.0286
_diffrn_reflns_av_sigmaI/netI 0.0252
_diffrn_reflns_limit_h_max 14
_diffrn_reflns_limit_h_min -14
_diffrn_reflns_limit_k_max 9
_diffrn_reflns_limit_k_min -9
_diffrn_reflns_limit_l_max 23
_diffrn_reflns_limit_l_min -23
_diffrn_reflns_number 17905
_diffrn_reflns_reduction_process
;
;
_diffrn_reflns_theta_full 27.52
_diffrn_reflns_theta_max 27.52
_diffrn_reflns_theta_min 3.52
_exptl_absorpt_coefficient_mu 0.116
_exptl_absorpt_correction_type none
_exptl_crystal_colour colourless
_exptl_crystal_density_diffrn 1.461
_exptl_crystal_density_method 'Not Measured'
_exptl_crystal_description plate
_exptl_crystal_F_000 672
_exptl_crystal_size_max 0.50
_exptl_crystal_size_mid 0.40
_exptl_crystal_size_min 0.25
_refine_diff_density_max 0.331
_refine_diff_density_min -0.303
_refine_ls_extinction_coef 0.034(4)
_refine_ls_extinction_expression FC^*^=KFC[1+0.001XFC^2^\L^3^/SIN(2\Q)]^-1/4^
_refine_ls_extinction_method 'SHELXL97 (Sheldrick, 1997)'
_refine_ls_goodness_of_fit_ref 1.079
_refine_ls_hydrogen_treatment constr
_refine_ls_matrix_type full
_refine_ls_number_parameters 211
_refine_ls_number_reflns 3328
_refine_ls_number_restraints 0
_refine_ls_restrained_S_all 1.079
_refine_ls_R_factor_all 0.0522
_refine_ls_R_factor_gt 0.0413
_refine_ls_shift/su_max 0.000
_refine_ls_shift/su_mean 0.000
_refine_ls_structure_factor_coef Fsqd
_refine_ls_weighting_details 'calc w=1/[\s^2^(Fo^2^)+(0.062P)^2^+0.4007P] where P=(Fo^2^+2Fc^2^)/3'
_refine_ls_weighting_scheme calc
_refine_ls_wR_factor_gt 0.1071
_refine_ls_wR_factor_ref 0.1144
_reflns_number_gt 2748
_reflns_number_total 3328
_reflns_threshold_expression I>2\s(I)
_cod_data_source_file lw2035.cif
_cod_data_source_block I
_cod_depositor_comments
;
The following automatic conversions were performed:
'_symmetry_cell_setting' value 'Monoclinic' changed to 'monoclinic'
according to '/home/saulius/struct/CIF-dictionaries/cif_core.dic'
dictionary named 'cif_core.dic' version 2.4.1 from 2010-06-29.

Automatic conversion script
Id: cif_fix_enum 1527 2010-12-29 10:47:43Z saulius 

The following automatic conversions were performed:

'_symmetry_cell_setting' value 'Monoclinic' changed to 'monoclinic'
according to /home/saulius/struct/CIF-dictionaries/cif_core.dic
dictionary named 'cif_core.dic' version 2.4.1 from 2010-06-29.

Automatic conversion script
Id: cif_fix_values 1715 2011-07-08 13:25:40Z adriana 
;
_cod_original_sg_symbol_H-M 'P 21/c'
_cod_database_code 2216054
_cod_database_fobs_code 2216054

loop_
_symmetry_equiv_pos_site_id
_symmetry_equiv_pos_as_xyz
1 x,y,z
2 -x,1/2+y,1/2-z
3 -x,-y,-z
4 x,1/2-y,1/2+z

loop_
_atom_site_aniso_label
_atom_site_aniso_U_11
_atom_site_aniso_U_22
_atom_site_aniso_U_33
_atom_site_aniso_U_12
_atom_site_aniso_U_13
_atom_site_aniso_U_23
O1 0.0198(4) 0.0317(5) 0.0188(4) -0.0030(4) 0.0051(3) -0.0006(4)
O2 0.0199(5) 0.0452(6) 0.0160(4) -0.0030(4) 0.0022(3) -0.0057(4)
N1 0.0188(5) 0.0277(6) 0.0156(5) -0.0002(4) 0.0027(4) 0.0000(4)
N2 0.0186(5) 0.0486(8) 0.0155(5) -0.0066(5) 0.0037(4) -0.0022(5)
N3 0.0189(5) 0.0263(6) 0.0165(5) -0.0003(4) 0.0022(4) 0.0002(4)
C2 0.0193(6) 0.0232(7) 0.0181(6) 0.0013(5) 0.0015(5) 0.0014(5)
C4 0.0187(6) 0.0196(6) 0.0188(6) 0.0025(5) 0.0035(5) 0.0022(5)
C5 0.0224(6) 0.0247(7) 0.0145(5) 0.0017(5) 0.0037(5) 0.0003(5)
C6 0.0209(6) 0.0228(7) 0.0173(6) 0.0027(5) 0.0007(5) 0.0002(5)
C7 0.0242(7) 0.0273(7) 0.0231(6) -0.0019(5) 0.0099(5) -0.0009(6)
C8 0.0248(7) 0.0522(10) 0.0170(6) -0.0034(6) 0.0021(5) -0.0083(6)
O3 0.0210(5) 0.0382(6) 0.0174(5) -0.0054(4) 0.0041(4) -0.0006(4)
O4 0.0277(5) 0.0595(8) 0.0212(5) -0.0182(5) 0.0044(4) -0.0079(5)
O5 0.0236(5) 0.0565(7) 0.0204(5) 0.0149(5) 0.0017(4) -0.0024(5)
O6 0.0273(5) 0.0363(6) 0.0162(4) 0.0104(4) 0.0020(4) -0.0001(4)
C9 0.0197(6) 0.0190(6) 0.0180(6) 0.0009(5) 0.0011(5) -0.0018(5)
C10 0.0192(6) 0.0185(6) 0.0198(6) 0.0023(5) 0.0030(5) -0.0011(5)
C11 0.0225(6) 0.0233(7) 0.0282(7) 0.0008(5) 0.0071(5) 0.0016(6)
C12 0.0164(6) 0.0305(8) 0.0411(8) -0.0022(5) 0.0036(6) -0.0023(6)
C13 0.0218(7) 0.0295(8) 0.0334(8) 0.0043(5) -0.0062(5) -0.0011(6)
C14 0.0242(6) 0.0225(7) 0.0223(6) 0.0021(5) -0.0017(5) 0.0008(5)
C15 0.0208(6) 0.0225(7) 0.0173(6) 0.0011(5) 0.0024(5) 0.0028(5)
C16 0.0201(6) 0.0238(7) 0.0180(6) -0.0001(5) 0.0039(5) 0.0016(5)

loop_
_atom_site_type_symbol
_atom_site_label
_atom_site_fract_x
_atom_site_fract_y
_atom_site_fract_z
_atom_site_U_iso_or_equiv
_atom_site_thermal_displace_type
_atom_site_calc_flag
_atom_site_refinement_flags
_atom_site_occupancy
O O1 1.33166(8) 0.41207(13) -0.01434(5) 0.0234(3) Uani . . 1.000
O O2 0.94377(8) 0.19097(15) -0.08929(5) 0.0270(3) Uani . . 1.000
N N1 0.99024(9) 0.26729(16) 0.02820(6) 0.0207(3) Uani . . 1.000
N N2 1.03481(10) 0.33885(18) 0.15133(6) 0.0275(4) Uani . . 1.000
N N3 1.18347(9) 0.37441(15) 0.06527(6) 0.0206(3) Uani . . 1.000
C C2 1.07043(11) 0.32599(18) 0.08002(7) 0.0202(4) Uani . . 1.000
C C4 1.21785(11) 0.35975(17) -0.00621(7) 0.0190(3) Uani . . 1.000
C C5 1.14427(11) 0.29757(18) -0.06394(7) 0.0205(3) Uani . . 1.000
C C6 1.02900(11) 0.25317(18) -0.04249(7) 0.0203(4) Uani . . 1.000
C C7 1.38345(12) 0.39831(19) -0.08761(7) 0.0248(4) Uani . . 1.000
C C8 0.97333(13) 0.1688(2) -0.16733(7) 0.0313(5) Uani . . 1.000
O O3 0.76763(8) 0.15122(14) 0.05538(5) 0.0255(3) Uani . . 1.000
O O4 0.79349(9) 0.23059(17) 0.17615(5) 0.0361(4) Uani . . 1.000
O O5 0.76904(9) -0.13437(16) 0.24381(5) 0.0335(3) Uani . . 1.000
O O6 0.65842(8) -0.00257(14) 0.33283(5) 0.0266(3) Uani . . 1.000
C C9 0.61256(11) 0.08770(17) 0.13920(7) 0.0189(3) Uani . . 1.000
C C10 0.58606(11) 0.00391(17) 0.20794(7) 0.0191(3) Uani . . 1.000
C C11 0.47029(11) -0.05260(19) 0.22163(8) 0.0246(4) Uani . . 1.000
C C12 0.38160(12) -0.0300(2) 0.16694(9) 0.0293(4) Uani . . 1.000
C C13 0.40797(12) 0.0508(2) 0.09912(8) 0.0283(4) Uani . . 1.000
C C14 0.52267(11) 0.11137(19) 0.08528(7) 0.0230(4) Uani . . 1.000
C C15 0.73442(11) 0.16274(18) 0.12583(7) 0.0202(4) Uani . . 1.000
C C16 0.68190(11) -0.04810(18) 0.26337(7) 0.0206(4) Uani . . 1.000
H H2A 1.08350 0.37690 0.18570 0.0330 Uiso calc R 1.000
H H2B 0.96320 0.30910 0.16290 0.0330 Uiso calc R 1.000
H H5 1.16990 0.28630 -0.11330 0.0250 Uiso calc R 1.000
H H7A 1.46440 0.44060 -0.08530 0.0370 Uiso calc R 1.000
H H7B 1.33860 0.47170 -0.12260 0.0370 Uiso calc R 1.000
H H7C 1.38200 0.27340 -0.10380 0.0370 Uiso calc R 1.000
H H8A 0.90510 0.12350 -0.19460 0.0470 Uiso calc R 1.000
H H8B 1.03790 0.08370 -0.17160 0.0470 Uiso calc R 1.000
H H8C 0.99670 0.28430 -0.18780 0.0470 Uiso calc R 1.000
H H3 0.83520 0.19250 0.05140 0.0380 Uiso calc R 1.000
H H6 0.71170 -0.04000 0.36090 0.0400 Uiso calc R 1.000
H H11 0.45190 -0.10580 0.26760 0.0300 Uiso calc R 1.000
H H12 0.30440 -0.06950 0.17610 0.0350 Uiso calc R 1.000
H H13 0.34860 0.06480 0.06250 0.0340 Uiso calc R 1.000
H H14 0.53960 0.16800 0.03980 0.0280 Uiso calc R 1.000

loop_
_atom_type_symbol
_atom_type_description
_atom_type_scat_dispersion_real
_atom_type_scat_dispersion_imag
_atom_type_scat_source
O O 0.0106 0.0060 'International Tables Vol C Tables 4.2.6.8 and 6.1.1.4'
N N 0.0061 0.0033 'International Tables Vol C Tables 4.2.6.8 and 6.1.1.4'
H H 0.0000 0.0000 'International Tables Vol C Tables 4.2.6.8 and 6.1.1.4'
C C 0.0033 0.0016 'International Tables Vol C Tables 4.2.6.8 and 6.1.1.4'

loop_
_geom_angle_atom_site_label_1
_geom_angle_atom_site_label_2
_geom_angle_atom_site_label_3
_geom_angle
_geom_angle_publ_flag
C4 O1 C7 118.31(10) yes
C6 O2 C8 117.70(10) yes
C15 O3 H3 109.00 no
C16 O6 H6 109.00 no
C2 N1 C6 116.29(11) yes
C2 N3 C4 116.65(11) yes
C2 N2 H2B 120.00 no
H2A N2 H2B 120.00 no
C2 N2 H2A 120.00 no
N1 C2 N3 124.93(11) yes
N2 C2 N3 117.41(11) yes
N1 C2 N2 117.65(11) yes
O1 C4 C5 124.92(11) yes
N3 C4 C5 123.60(11) yes
O1 C4 N3 111.49(11) yes
C4 C5 C6 114.89(11) no
O2 C6 C5 124.62(11) yes
N1 C6 C5 123.62(11) yes
O2 C6 N1 111.76(11) yes
C4 C5 H5 123.00 no
C6 C5 H5 123.00 no
O1 C7 H7B 109.00 no
O1 C7 H7C 109.00 no
H7A C7 H7C 109.00 no
H7B C7 H7C 110.00 no
H7A C7 H7B 110.00 no
O1 C7 H7A 109.00 no
O2 C8 H8C 109.00 no
H8A C8 H8B 109.00 no
H8A C8 H8C 110.00 no
H8B C8 H8C 109.00 no
O2 C8 H8A 109.00 no
O2 C8 H8B 109.00 no
C10 C9 C14 119.58(11) no
C14 C9 C15 120.00(11) no
C10 C9 C15 120.29(11) no
C9 C10 C16 121.70(11) no
C11 C10 C16 118.29(11) no
C9 C10 C11 119.56(12) no
C10 C11 C12 120.28(13) no
C11 C12 C13 120.12(13) no
C12 C13 C14 120.23(13) no
C9 C14 C13 120.22(12) no
O3 C15 C9 113.54(11) yes
O4 C15 C9 121.70(11) yes
O3 C15 O4 124.74(12) yes
O6 C16 C10 113.78(11) yes
O5 C16 O6 125.01(12) yes
O5 C16 C10 121.07(11) yes
C10 C11 H11 120.00 no
C12 C11 H11 120.00 no
C11 C12 H12 120.00 no
C13 C12 H12 120.00 no
C12 C13 H13 120.00 no
C14 C13 H13 120.00 no
C9 C14 H14 120.00 no
C13 C14 H14 120.00 no

loop_
_geom_bond_atom_site_label_1
_geom_bond_atom_site_label_2
_geom_bond_distance
_geom_bond_publ_flag
O1 C4 1.3427(15) yes
O1 C7 1.4361(15) yes
O2 C6 1.3386(16) yes
O2 C8 1.4391(15) yes
O3 C15 1.3134(15) yes
O4 C15 1.2123(16) yes
O5 C16 1.2188(16) yes
O6 C16 1.3086(15) yes
O3 H3 0.8200 no
O6 H6 0.8200 no
N1 C2 1.3489(16) yes
N1 C6 1.3385(16) yes
N2 C2 1.3368(16) yes
N3 C4 1.3364(16) yes
N3 C2 1.3460(16) yes
N2 H2B 0.8600 no
N2 H2A 0.8600 no
C4 C5 1.3849(18) no
C5 C6 1.3916(18) no
C5 H5 0.9300 no
C7 H7B 0.9600 no
C7 H7A 0.9600 no
C7 H7C 0.9600 no
C8 H8C 0.9600 no
C8 H8A 0.9600 no
C8 H8B 0.9600 no
C9 C10 1.4025(18) no
C9 C15 1.4955(18) no
C9 C14 1.3922(18) no
C10 C16 1.4974(18) no
C10 C11 1.3878(18) no
C11 C12 1.391(2) no
C12 C13 1.378(2) no
C13 C14 1.3863(18) no
C11 H11 0.9300 no
C12 H12 0.9300 no
C13 H13 0.9300 no
C14 H14 0.9300 no

loop_
_geom_contact_atom_site_label_1
_geom_contact_atom_site_label_2
_geom_contact_distance
_geom_contact_site_symmetry_2
_geom_contact_publ_flag
O3 N1 2.6881(14) . no
O4 C16 2.8629(17) . no
O4 N2 2.8609(15) . no
O4 O5 2.9479(16) . no
O5 O4 2.9479(16) . no
O5 N2 2.8704(15) 2_745 no
O5 C8 3.2199(17) 3_755 no
O5 C15 3.0443(17) . no
O6 N3 2.6738(14) 2_745 no
O1 H6 2.8000 2_755 no
O1 H13 2.8900 1_655 no
O2 H3 2.8000 . no
O3 H14 2.5700 . no
O3 H13 2.9200 3_655 no
O4 H7B 2.8000 3_765 no
O4 H2B 2.0100 . no
O4 H8A 2.8100 4_555 no
O5 H2A 2.0600 2_745 no
O5 H8B 2.5600 3_755 no
O5 H5 2.6700 3_755 no
O6 H11 2.6900 . no
O6 H7A 2.6700 4_455 no
N1 O3 2.6881(14) . no
N2 O5 2.8704(15) 2_755 no
N2 O4 2.8609(15) . no
N2 C8 3.3041(17) 4_555 no
N3 O6 2.6738(14) 2_755 no
N3 C16 3.4273(16) 2_755 no
N1 H3 1.8700 . no
N2 H8C 2.8600 3_765 no
N3 H6 1.8600 2_755 no
N3 H13 2.9300 1_655 no
C2 C6 3.3452(19) 3_765 no
C6 C2 3.3452(19) 3_765 no
C7 C15 3.5417(19) 3_765 no
C8 O5 3.2199(17) 3_755 no
C8 N2 3.3041(17) 4_554 no
C10 C11 3.5441(19) 2_655 no
C11 C10 3.5441(19) 2_645 no
C13 C14 3.5805(19) 3_655 no
C14 C14 3.4735(18) 3_655 no
C14 C13 3.5805(19) 3_655 no
C15 O5 3.0443(17) . no
C15 C7 3.5417(19) 3_765 no
C16 O4 2.8629(17) . no
C16 N3 3.4273(16) 2_745 no
C2 H6 2.8200 2_755 no
C2 H3 2.8500 . no
C4 H6 2.7900 2_755 no
C4 H13 2.8800 1_655 no
C5 H7C 2.7700 . no
C5 H8B 2.7300 . no
C5 H8C 2.7400 . no
C5 H7B 2.7400 . no
C6 H3 2.7900 . no
C7 H11 3.0900 4_654 no
C7 H5 2.5700 . no
C8 H2B 3.0200 4_554 no
C8 H2A 2.9200 4_554 no
C8 H5 2.5400 . no
C9 H7C 2.7200 3_755 no
C9 H11 2.8900 2_655 no
C10 H7C 2.7800 3_755 no
C10 H11 2.9300 2_655 no
C13 H14 3.0100 3_655 no
C14 H14 3.1000 3_655 no
C14 H7C 3.0300 3_755 no
C15 H7B 2.8000 3_765 no
C15 H2B 2.8500 . no
C16 H2A 2.8300 2_745 no
H2A C16 2.8300 2_755 no
H2A O5 2.0600 2_755 no
H2A H6 2.5300 2_755 no
H2A C8 2.9200 4_555 no
H2B O4 2.0100 . no
H2B C8 3.0200 4_555 no
H2B H3 2.5800 . no
H2B C15 2.8500 . no
H3 C2 2.8500 . no
H3 N1 1.8700 . no
H3 O2 2.8000 . no
H3 C6 2.7900 . no
H3 H2B 2.5800 . no
H5 C7 2.5700 . no
H5 O5 2.6700 3_755 no
H5 H8C 2.3400 . no
H5 C8 2.5400 . no
H5 H7B 2.3400 . no
H5 H7C 2.3800 . no
H5 H8B 2.3300 . no
H6 C4 2.7900 2_745 no
H6 H2A 2.5300 2_745 no
H6 C2 2.8200 2_745 no
H6 N3 1.8600 2_745 no
H6 O1 2.8000 2_745 no
H7A O6 2.6700 4_654 no
H7B C5 2.7400 . no
H7B C15 2.8000 3_765 no
H7B H11 2.5400 4_654 no
H7B O4 2.8000 3_765 no
H7B H5 2.3400 . no
H7C H5 2.3800 . no
H7C C9 2.7200 3_755 no
H7C C14 3.0300 3_755 no
H7C C10 2.7800 3_755 no
H7C C5 2.7700 . no
H8A H12 2.4100 3_655 no
H8A O4 2.8100 4_554 no
H8B H5 2.3300 . no
H8B O5 2.5600 3_755 no
H8B C5 2.7300 . no
H8C N2 2.8600 3_765 no
H8C C5 2.7400 . no
H8C H5 2.3400 . no
H11 O6 2.6900 . no
H11 C9 2.8900 2_645 no
H11 C10 2.9300 2_645 no
H11 C7 3.0900 4_455 no
H11 H7B 2.5400 4_455 no
H12 H8A 2.4100 3_655 no
H13 O1 2.8900 1_455 no
H13 N3 2.9300 1_455 no
H13 C4 2.8800 1_455 no
H13 O3 2.9200 3_655 no
H14 O3 2.5700 . no
H14 C13 3.0100 3_655 no
H14 C14 3.1000 3_655 no

loop_
_geom_hbond_atom_site_label_D
_geom_hbond_atom_site_label_H
_geom_hbond_atom_site_label_A
_geom_hbond_site_symmetry_A
_geom_hbond_distance_DH
_geom_hbond_distance_HA
_geom_hbond_distance_DA
_geom_hbond_angle_DHA
_geom_hbond_publ_flag
N2 H2A O5 2_755 0.8600 2.0600 2.8704(15) 156.00 yes
N2 H2B O4 . 0.8600 2.0100 2.8609(15) 173.00 yes
O3 H3 N1 . 0.8200 1.8700 2.6881(14) 171.00 yes
O6 H6 N3 2_745 0.8200 1.8600 2.6738(14) 172.00 yes
C8 H8B O5 3_755 0.9600 2.5600 3.2199(17) 126.00 yes

loop_
_geom_torsion_atom_site_label_1
_geom_torsion_atom_site_label_2
_geom_torsion_atom_site_label_3
_geom_torsion_atom_site_label_4
_geom_torsion
_geom_torsion_publ_flag
C7 O1 C4 N3 177.86(11) no
C7 O1 C4 C5 -1.95(18) no
C8 O2 C6 N1 -179.91(11) no
C8 O2 C6 C5 -0.14(19) no
C6 N1 C2 N2 -179.02(12) no
C6 N1 C2 N3 1.7(2) no
C2 N1 C6 O2 178.89(11) no
C2 N1 C6 C5 -0.89(19) no
C4 N3 C2 N1 -1.06(19) no
C4 N3 C2 N2 179.63(12) no
C2 N3 C4 O1 179.80(11) no
C2 N3 C4 C5 -0.39(19) no
O1 C4 C5 C6 -179.18(12) no
N3 C4 C5 C6 1.04(19) no
C4 C5 C6 O2 179.89(12) no
C4 C5 C6 N1 -0.36(19) no
C14 C9 C10 C11 -0.67(19) no
C14 C9 C10 C16 171.44(12) no
C15 C9 C10 C11 175.14(12) no
C15 C9 C10 C16 -12.75(18) no
C10 C9 C14 C13 -0.7(2) no
C15 C9 C14 C13 -176.50(12) no
C10 C9 C15 O3 147.33(12) no
C10 C9 C15 O4 -34.25(19) no
C14 C9 C15 O3 -36.88(17) no
C14 C9 C15 O4 141.55(14) no
C9 C10 C11 C12 1.4(2) no
C16 C10 C11 C12 -170.97(13) no
C9 C10 C16 O5 -49.60(19) no
C9 C10 C16 O6 134.45(13) no
C11 C10 C16 O5 122.61(15) no
C11 C10 C16 O6 -53.35(16) no
C10 C11 C12 C13 -0.8(2) no
C11 C12 C13 C14 -0.6(2) no
C12 C13 C14 C9 1.3(2) no

loop_
_cod_related_entry_id
_cod_related_entry_database
_cod_related_entry_code
1 ChemSpider 21121210
